data_7221176
loop_
_publ_author_name
'Teske, C.L.'

_publ_section_title
;
 Darstellung und Kristallstruktur von Barium-Quecksilber-Thiostannat(IV),
 Ba Hg Sn S4
;
_journal_name_full
;
Zeitschrift fuer Naturforschung, Teil B. Anorganische Chemie, Organische 
Chemie (33,1978-41,1986)
;
_journal_page_first 7
_journal_page_last 11
_journal_volume 35
_journal_year 1980
_chemical_formula_sum 'Ba Hg S4 Sn'
_chemical_name_systematic 'Ba Hg Sn S4'
_space_group_IT_number 34
_symmetry_space_group_name_Hall 'P 2 -2n'
_symmetry_space_group_name_H-M 'P n n 2'
_cell_angle_alpha 90
_cell_angle_beta 90
_cell_angle_gamma 90
_cell_formula_units_Z 4
_cell_length_a 10.804
_cell_length_b 10.84
_cell_length_c 6.613
_cell_volume 774.484
_citation_journal_id_ASTM ZNBAD2
_cod_data_source_file Teske_ZNBAD2_1980_809.cif
_cod_data_source_block Ba1Hg1S4Sn1
_cod_original_cell_volume 774.4839
_cod_original_formula_sum 'Ba1 Hg1 S4 Sn1'
_cod_database_code 7221176

loop_
_symmetry_equiv_pos_as_xyz
x,y,z
-x,-y,z
-x+1/2,y+1/2,z+1/2
x+1/2,-y+1/2,z+1/2

loop_
_atom_site_label
_atom_site_type_symbol
_atom_site_fract_x
_atom_site_fract_y
_atom_site_fract_z
_atom_site_occupancy
_atom_site_U_iso_or_equiv
S3 S-2 0.264 0.076 0.261 1 0.0
Sn1 Sn+4 0.2873 0.2426 0.0365 1 0.0
Ba1 Ba+2 0 0 0.0395 1 0.0
S4 S-2 0.448 0.25 0.798 1 0.0
Hg1 Hg+2 0.1734 0.2532 0.5 1 0.0
Ba2 Ba+2 0 0.5 0.0667 1 0.0
S2 S-2 0.267 0.417 0.27 1 0.0
S1 S-2 0.097 0.243 0.841 1 0.0
